data_4345083
loop_
_publ_author_name
'Ning, Yingying'
'Ke, Xian-Sheng'
'Hu, Ji-Yun'
'Liu, Yi-Wei'
'Ma, Fang'
'Sun, Hao-Ling'
'Zhang, Jun-Long'

_publ_section_title
;
 Bioinspired Orientation of \b-Substituents on Porphyrin Antenna Ligands
 Switches Ytterbium(III) NIR Emission with Thermosensitivity.
;
_journal_issue 4
_journal_name_full 'Inorganic chemistry'
_journal_page_first 1897
_journal_page_last 1905
_journal_paper_doi 10.1021/acs.inorgchem.6b02481
_journal_volume 56
_journal_year 2017
_chemical_formula_sum 'C14.5 H8.25 Co0.25 F5 N O3.25 P0.75 Yb0.25'
_chemical_formula_weight 424.69
_chemical_name_systematic
;
 ?
;
_space_group_crystal_system orthorhombic
_space_group_IT_number 59
_space_group_name_Hall '-P 2ab 2a'
_space_group_name_H-M_alt 'P m m n'
_symmetry_space_group_name_Hall '-P 2ab 2a'
_symmetry_space_group_name_H-M 'P m m n :2'
_atom_sites_solution_hydrogens geom
_audit_creation_method SHELXL-2014
_cell_angle_alpha 90
_cell_angle_beta 90
_cell_angle_gamma 90
_cell_formula_units_Z 8
_cell_length_a 15.8894(6)
_cell_length_b 23.4727(8)
_cell_length_c 10.1435(3)
_cell_measurement_reflns_used 7422
_cell_measurement_temperature 180.00(10)
_cell_measurement_theta_max 27.9250
_cell_measurement_theta_min 3.3420
_cell_volume 3783.2(2)
_computing_structure_refinement 'SHELXL-2014 (Sheldrick, 2014)'
_diffrn_ambient_temperature 180.00(10)
_diffrn_detector_area_resol_mean 10.3914
_diffrn_measured_fraction_theta_full 0.973
_diffrn_measured_fraction_theta_max 0.997
_diffrn_measurement_device_type
;
SuperNova, Dual, Cu at zero, Atlas
;
_diffrn_radiation_type MoK\a
_diffrn_radiation_wavelength 0.71073
_diffrn_reflns_av_R_equivalents 0.0341
_diffrn_reflns_av_unetI/netI 0.0333
_diffrn_reflns_Laue_measured_fraction_full 0.973
_diffrn_reflns_Laue_measured_fraction_max 0.997
_diffrn_reflns_limit_h_max 14
_diffrn_reflns_limit_h_min -18
_diffrn_reflns_limit_k_max 24
_diffrn_reflns_limit_k_min -27
_diffrn_reflns_limit_l_max 12
_diffrn_reflns_limit_l_min -12
_diffrn_reflns_number 13570
_diffrn_reflns_point_group_measured_fraction_full 0.973
_diffrn_reflns_point_group_measured_fraction_max 0.997
_diffrn_reflns_theta_full 25.242
_diffrn_reflns_theta_max 24.994
_diffrn_reflns_theta_min 2.902
_diffrn_source
;
SuperNova (Mo) X-ray Source
;
_exptl_absorpt_coefficient_mu 1.615
_exptl_absorpt_correction_T_max 1.00000
_exptl_absorpt_correction_T_min 0.74540
_exptl_absorpt_correction_type multi-scan
_exptl_absorpt_process_details
;
CrysAlisPro, Agilent Technologies,
Version 1.171.36.32 (release 02-08-2013 CrysAlis171 .NET)
(compiled Aug  2 2013,16:46:58)
Empirical absorption correction using spherical harmonics,
 implemented in SCALE3 ABSPACK scaling algorithm.
;
_exptl_crystal_colour purple
_exptl_crystal_density_diffrn 1.491
_exptl_crystal_description block
_exptl_crystal_F_000 1670
_refine_diff_density_max 0.764
_refine_diff_density_min -0.419
_refine_diff_density_rms 0.106
_refine_ls_extinction_method none
_refine_ls_goodness_of_fit_ref 1.061
_refine_ls_hydrogen_treatment constr
_refine_ls_matrix_type full
_refine_ls_number_parameters 279
_refine_ls_number_reflns 3546
_refine_ls_number_restraints 3
_refine_ls_restrained_S_all 1.060
_refine_ls_R_factor_all 0.0397
_refine_ls_R_factor_gt 0.0340
_refine_ls_shift/su_max 0.000
_refine_ls_shift/su_mean 0.000
_refine_ls_structure_factor_coef Fsqd
_refine_ls_weighting_details 'w=1/[\s^2^(Fo^2^)+(0.0637P)^2^+4.0042P] where P=(Fo^2^+2Fc^2^)/3'
_refine_ls_weighting_scheme calc
_refine_ls_wR_factor_gt 0.0976
_refine_ls_wR_factor_ref 0.1008
_reflns_Friedel_coverage 0.000
_reflns_number_gt 3230
_reflns_number_total 3546
_reflns_threshold_expression 'I > 2\s(I)'
_cod_data_source_file ic6b02481_si_003.cif
_cod_data_source_block exp_3209
_cod_depositor_comments 'Adding full bibliography for 4345083--4345084.cif.'
_cod_original_formula_sum 'C14.50 H8.25 Co0.25 F5 N O3.25 P0.75 Yb0.25'
_cod_database_code 4345083
_shelx_space_group_comment
;
The symmetry employed for this shelxl refinement is uniquely defined
by the following loop, which should always be used as a source of
symmetry information in preference to the above space-group names.
They are only intended as comments.
;
_shelxl_version_number 2014-3

loop_
_space_group_symop_operation_xyz
'x, y, z'
'-x+1/2, -y+1/2, z'
'x+1/2, -y, -z'
'-x, y+1/2, -z'
'-x, -y, -z'
'x-1/2, y-1/2, -z'
'-x-1/2, y, z'
'x, -y-1/2, z'

loop_
_atom_site_label
_atom_site_type_symbol
_atom_site_fract_x
_atom_site_fract_y
_atom_site_fract_z
_atom_site_U_iso_or_equiv
_atom_site_adp_type
_atom_site_occupancy
_atom_site_site_symmetry_order
_atom_site_calc_flag
_atom_site_refinement_flags_posn
_atom_site_refinement_flags_adp
_atom_site_refinement_flags_occupancy
_atom_site_disorder_assembly
_atom_site_disorder_group
Yb1 Yb 0.7500 0.2500 0.65565(3) 0.01836(13) Uani 1 4 d S T P . .
Co1 Co 0.7500 0.2500 0.24720(10) 0.0378(3) Uani 1 4 d S T P . .
P1 P 0.6414(2) 0.2500 0.3598(3) 0.0364(8) Uani 0.5 2 d S T P A 1
P2 P 0.6895(2) 0.18439(12) 0.3682(2) 0.0492(7) Uani 0.5 1 d . . P B 2
N1 N 0.7500 0.16282(17) 0.7732(4) 0.0214(9) Uani 1 2 d S T P B .
N2 N 0.6216(3) 0.2500 0.7764(4) 0.0221(9) Uani 1 2 d S T P B .
F1 F 0.5487(2) 0.06457(13) 0.6063(3) 0.0645(9) Uani 1 1 d . . . . .
F2 F 0.4346(3) -0.01725(16) 0.6514(3) 0.0866(13) Uani 1 1 d . . . . .
F3 F 0.3548(2) -0.02277(14) 0.8879(4) 0.0759(10) Uani 1 1 d . . . . .
F4 F 0.3931(2) 0.05316(14) 1.0788(3) 0.0695(9) Uani 1 1 d . . . . .
F5 F 0.5083(2) 0.13493(12) 1.0342(2) 0.0530(8) Uani 1 1 d . . . . .
O1 O 0.4167(4) 0.2041(3) 0.8097(9) 0.059(2) Uani 0.5 1 d . . P . .
O2 O 0.4879(2) 0.21882(17) 0.8031(4) 0.0433(9) Uani 0.5 1 d . . P B .
C4 C 0.4879(2) 0.21882(17) 0.8031(4) 0.0433(9) Uani 0.5 1 d . . P B .
O3 O 0.6455(5) 0.2500 0.5089(7) 0.0339(19) Uani 0.5 2 d S T P A 1
O4 O 0.6907(4) 0.1900(2) 0.5154(5) 0.0311(12) Uani 0.5 1 d . . P B 2
C1 C 0.6807(2) 0.12895(15) 0.7913(3) 0.0244(8) Uani 1 1 d . . . . .
C2 C 0.5975(2) 0.14729(16) 0.7945(3) 0.0262(8) Uani 1 1 d . . . . .
C3 C 0.5721(2) 0.20380(16) 0.7889(4) 0.0266(8) Uani 1 1 d . . . . .
C5 C 0.7073(3) 0.07121(17) 0.8176(4) 0.0335(9) Uani 1 1 d . . . . .
H5A H 0.6725 0.0399 0.8318 0.040 Uiso 1 1 calc R U . . .
C6 C 0.5309(3) 0.10307(17) 0.8178(4) 0.0285(9) Uani 1 1 d . . . . .
C7 C 0.5100(3) 0.06341(19) 0.7237(4) 0.0420(11) Uani 1 1 d . . . . .
C8 C 0.4519(3) 0.0211(2) 0.7464(5) 0.0512(13) Uani 1 1 d . . . . .
C9 C 0.4118(3) 0.0181(2) 0.8647(5) 0.0498(13) Uani 1 1 d . . . . .
C10 C 0.4309(3) 0.0566(2) 0.9612(4) 0.0449(12) Uani 1 1 d . . . . .
C11 C 0.4903(3) 0.09849(19) 0.9377(4) 0.0361(10) Uani 1 1 d . . . . .
C14 C 0.6954(8) 0.2181(6) 0.0812(13) 0.070(3) Uani 0.5 1 d D . P A 1
C15 C 0.8327(9) 0.2500 0.0854(15) 0.070(3) Uani 0.5 2 d DS T P A 2
C16 C 0.7797(8) 0.2019(5) 0.0784(12) 0.070(3) Uani 0.5 1 d D . P A .
O6A O 0.7500 0.1252(5) 0.3449(11) 0.049(3) Uani 0.5 2 d S T P B 2
C13A C 0.7500 0.0822(4) 0.4084(10) 0.078(3) Uiso 0.5 2 d S . P B 2
H13A H 0.7094 0.0562 0.3726 0.117 Uiso 0.5 1 calc R U P B 2
H13B H 0.8049 0.0652 0.4055 0.117 Uiso 0.5 1 calc R U P B 2
H13C H 0.7356 0.0908 0.4982 0.117 Uiso 0.5 1 calc R U P B 2
O6B O 0.6965(11) 0.1275(6) 0.3200(15) 0.047(4) Uani 0.25 1 d . . P C 1
C13B C 0.7500 0.0822(4) 0.4084(10) 0.078(3) Uiso 0.5 2 d S . P C 1
O5A O 0.5810(6) 0.2015(4) 0.3219(7) 0.080(3) Uani 0.6 1 d . . P A 1
C12A C 0.5300(5) 0.1659(3) 0.3797(7) 0.0785(19) Uani 0.6 1 d . . P A 1
H12A H 0.5039 0.1421 0.3146 0.118 Uiso 0.6 1 calc R U P A 1
H12B H 0.5611 0.1427 0.4405 0.118 Uiso 0.6 1 calc R U P A 1
H12C H 0.4875 0.1867 0.4266 0.118 Uiso 0.6 1 calc R U P A 1
O5B O 0.6096(9) 0.1581(9) 0.3208(12) 0.100(6) Uani 0.4 1 d . . P B 2
C12B C 0.5300(5) 0.1659(3) 0.3797(7) 0.0785(19) Uani 0.4 1 d . . P B 2
H12D H 0.4885 0.1447 0.3315 0.118 Uiso 0.4 1 calc R U P B 2
H12E H 0.5317 0.1527 0.4692 0.118 Uiso 0.4 1 calc R U P B 2
H12F H 0.5156 0.2056 0.3784 0.118 Uiso 0.4 1 calc R U P B 2
C18 C 0.7500 -0.092(3) 0.291(5) 0.282(12) Uiso 0.5 2 d S . P . .
H18A H 0.7004 -0.0699 0.2676 0.338 Uiso 0.125 1 calc R U P . .
H18B H 0.7996 -0.0699 0.2676 0.338 Uiso 0.125 1 calc R U P . .
C19 C 0.7500 -0.107(3) 0.443(7) 0.29(3) Uiso 0.5 2 d S . P . .
H19A H 0.7982 -0.1320 0.4480 0.345 Uiso 0.125 1 calc R U P . .
H19B H 0.7018 -0.1320 0.4480 0.345 Uiso 0.125 1 calc R U P . .
C20 C 0.7500 -0.132(2) 0.240(5) 0.207(19) Uiso 0.5 2 d S . P . .
H20A H 0.7015 -0.1518 0.2767 0.249 Uiso 0.125 1 calc R U P . .
H20B H 0.7985 -0.1518 0.2767 0.249 Uiso 0.125 1 calc R U P . .
C21 C 0.7500 -0.1499(19) 0.102(5) 0.190(16) Uiso 0.5 2 d S . P . .
H21A H 0.7500 -0.1907 0.0965 0.285 Uiso 0.25 2 calc R U P . .
H21B H 0.7007 -0.1352 0.0588 0.285 Uiso 0.125 1 calc R U P . .
H21C H 0.7993 -0.1352 0.0588 0.285 Uiso 0.125 1 calc R U P . .
C17 C 0.7500 -0.078(3) 0.603(6) 0.27(3) Uiso 0.5 2 d S . P . .
H17A H 0.7500 -0.1085 0.6667 0.399 Uiso 0.25 2 calc R U P . .
H17B H 0.7993 -0.0551 0.6156 0.399 Uiso 0.125 1 calc R U P . .
H17C H 0.7007 -0.0551 0.6156 0.399 Uiso 0.125 1 calc R U P . .

loop_
_atom_site_aniso_label
_atom_site_aniso_U_11
_atom_site_aniso_U_22
_atom_site_aniso_U_33
_atom_site_aniso_U_23
_atom_site_aniso_U_13
_atom_site_aniso_U_12
Yb1 0.0259(2) 0.01709(18) 0.01206(17) 0.000 0.000 0.000
Co1 0.0578(8) 0.0442(7) 0.0115(5) 0.000 0.000 0.000
P1 0.0370(18) 0.054(2) 0.0179(14) 0.000 -0.0073(12) 0.000
P2 0.0750(19) 0.0528(15) 0.0198(10) -0.0092(10) 0.0000(11) -0.0314(14)
N1 0.033(2) 0.015(2) 0.016(2) -0.0001(17) 0.000 0.000
N2 0.028(2) 0.022(2) 0.016(2) 0.000 0.0001(18) 0.000
F1 0.095(2) 0.0625(19) 0.0358(14) -0.0155(14) 0.0163(16) -0.0403(18)
F2 0.118(3) 0.077(2) 0.065(2) -0.0294(18) 0.0053(19) -0.063(2)
F3 0.082(2) 0.065(2) 0.080(2) 0.0082(18) 0.0069(19) -0.0499(19)
F4 0.083(2) 0.071(2) 0.0550(17) 0.0060(16) 0.0313(17) -0.0327(18)
F5 0.073(2) 0.0529(17) 0.0326(14) -0.0109(12) 0.0155(13) -0.0244(15)
O1 0.029(4) 0.043(4) 0.105(6) 0.005(4) 0.004(4) -0.006(3)
O2 0.029(2) 0.052(2) 0.049(2) -0.0013(18) 0.0028(16) -0.0118(17)
C4 0.029(2) 0.052(2) 0.049(2) -0.0013(18) 0.0028(16) -0.0118(17)
O3 0.031(4) 0.055(5) 0.015(3) 0.000 0.000(3) 0.000
O4 0.047(3) 0.028(3) 0.018(2) -0.004(2) -0.002(2) -0.012(3)
C1 0.036(2) 0.0201(18) 0.0173(17) 0.0004(15) -0.0011(15) -0.0023(16)
C2 0.035(2) 0.0251(19) 0.0188(17) 0.0002(16) 0.0002(16) -0.0070(17)
C3 0.031(2) 0.028(2) 0.0202(18) -0.0002(16) 0.0031(16) -0.0034(17)
C5 0.050(2) 0.0210(19) 0.030(2) 0.0048(16) 0.0004(19) -0.0044(18)
C6 0.032(2) 0.027(2) 0.0272(19) 0.0029(17) -0.0002(16) -0.0056(17)
C7 0.056(3) 0.038(2) 0.032(2) -0.002(2) 0.004(2) -0.017(2)
C8 0.065(3) 0.042(3) 0.046(3) -0.007(2) -0.003(2) -0.025(2)
C9 0.050(3) 0.042(3) 0.058(3) 0.010(2) 0.001(2) -0.024(2)
C10 0.046(3) 0.047(3) 0.042(3) 0.008(2) 0.010(2) -0.015(2)
C11 0.041(3) 0.034(2) 0.034(2) 0.0000(19) 0.0028(19) -0.0095(19)
C14 0.086(7) 0.110(8) 0.0130(17) -0.019(4) -0.006(4) -0.004(5)
C15 0.086(7) 0.110(8) 0.0130(17) -0.019(4) -0.006(4) -0.004(5)
C16 0.086(7) 0.110(8) 0.0130(17) -0.019(4) -0.006(4) -0.004(5)
O6A 0.068(10) 0.046(7) 0.033(6) -0.001(5) 0.000 0.000
O6B 0.066(13) 0.028(7) 0.046(8) -0.014(6) -0.011(8) 0.010(7)
O5A 0.081(6) 0.117(7) 0.041(4) -0.026(5) 0.010(4) -0.072(6)
C12A 0.079(5) 0.067(4) 0.089(5) 0.004(4) -0.020(4) -0.009(4)
O5B 0.076(10) 0.180(18) 0.043(6) -0.031(10) -0.007(6) -0.039(12)
C12B 0.079(5) 0.067(4) 0.089(5) 0.004(4) -0.020(4) -0.009(4)

loop_
_atom_type_symbol
_atom_type_description
_atom_type_scat_dispersion_real
_atom_type_scat_dispersion_imag
_atom_type_scat_source
C C 0.0033 0.0016 'International Tables Vol C Tables 4.2.6.8 and 6.1.1.4'
H H 0.0000 0.0000 'International Tables Vol C Tables 4.2.6.8 and 6.1.1.4'
Co Co 0.3494 0.9721 'International Tables Vol C Tables 4.2.6.8 and 6.1.1.4'
F F 0.0171 0.0103 'International Tables Vol C Tables 4.2.6.8 and 6.1.1.4'
N N 0.0061 0.0033 'International Tables Vol C Tables 4.2.6.8 and 6.1.1.4'
O O 0.0106 0.0060 'International Tables Vol C Tables 4.2.6.8 and 6.1.1.4'
P P 0.1023 0.0942 'International Tables Vol C Tables 4.2.6.8 and 6.1.1.4'
Yb Yb -0.3850 5.5486 'International Tables Vol C Tables 4.2.6.8 and 6.1.1.4'

loop_
_geom_angle_atom_site_label_1
_geom_angle_atom_site_label_2
_geom_angle_atom_site_label_3
_geom_angle
_geom_angle_site_symmetry_1
_geom_angle_site_symmetry_3
O4 Yb1 O4 99.9(3) 7_755 8_565
O4 Yb1 O4 79.0(3) 7_755 2_655
O4 Yb1 O4 50.4(3) 8_565 2_655
O4 Yb1 O4 50.4(3) 7_755 .
O4 Yb1 O4 79.0(3) 8_565 .
O4 Yb1 O4 99.9(3) 2_655 .
O3 Yb1 O3 96.2(4) . 2_655
O4 Yb1 N1 76.94(16) 7_755 .
O4 Yb1 N1 150.87(16) 8_565 .
O4 Yb1 N1 150.87(16) 2_655 .
O4 Yb1 N1 76.94(16) . .
O3 Yb1 N1 109.64(10) . .
O3 Yb1 N1 109.64(10) 2_655 .
O4 Yb1 N1 150.87(16) 7_755 2_655
O4 Yb1 N1 76.94(16) 8_565 2_655
O4 Yb1 N1 76.94(16) 2_655 2_655
O4 Yb1 N1 150.87(16) . 2_655
O3 Yb1 N1 109.64(10) . 2_655
O3 Yb1 N1 109.64(10) 2_655 2_655
N1 Yb1 N1 119.54(19) . 2_655
O4 Yb1 N2 134.13(16) 7_755 .
O4 Yb1 N2 88.04(17) 8_565 .
O4 Yb1 N2 134.13(16) 2_655 .
O4 Yb1 N2 88.04(17) . .
O3 Yb1 N2 72.9(2) . .
O3 Yb1 N2 169.1(2) 2_655 .
N1 Yb1 N2 74.98(6) . .
N1 Yb1 N2 74.98(6) 2_655 .
O4 Yb1 N2 88.03(17) 7_755 2_655
O4 Yb1 N2 134.13(16) 8_565 2_655
O4 Yb1 N2 88.03(17) 2_655 2_655
O4 Yb1 N2 134.13(16) . 2_655
O3 Yb1 N2 169.1(2) . 2_655
O3 Yb1 N2 72.9(2) 2_655 2_655
N1 Yb1 N2 74.98(6) . 2_655
N1 Yb1 N2 74.98(6) 2_655 2_655
N2 Yb1 N2 118.0(2) . 2_655
O4 Yb1 P2 44.62(15) 7_755 .
O4 Yb1 P2 67.67(15) 8_565 .
O4 Yb1 P2 81.88(14) 2_655 .
O4 Yb1 P2 18.09(14) . .
N1 Yb1 P2 92.29(10) . .
N1 Yb1 P2 144.56(10) 2_655 .
N2 Yb1 P2 101.35(10) . .
N2 Yb1 P2 132.61(10) 2_655 .
O4 Yb1 P2 18.10(14) 7_755 7_755
O4 Yb1 P2 81.88(14) 8_565 7_755
O4 Yb1 P2 67.67(15) 2_655 7_755
O4 Yb1 P2 44.62(15) . 7_755
N1 Yb1 P2 92.29(10) . 7_755
N1 Yb1 P2 144.56(10) 2_655 7_755
N2 Yb1 P2 132.61(10) . 7_755
N2 Yb1 P2 101.35(10) 2_655 7_755
P2 Yb1 P2 32.53(10) . 7_755
C14 Co1 C14 43.2(8) . 8_565
C14 Co1 C14 50.4(6) . 7_755
C14 Co1 C14 68.5(8) 8_565 7_755
C14 Co1 C14 68.5(8) . 2_655
C14 Co1 C14 50.4(6) 8_565 2_655
C14 Co1 C14 43.2(8) 7_755 2_655
C14 Co1 P1 95.8(3) . .
C14 Co1 P1 95.8(3) 8_565 .
C14 Co1 P1 144.2(3) 7_755 .
C14 Co1 P1 144.2(3) 2_655 .
C14 Co1 P1 144.2(3) . 2_655
C14 Co1 P1 144.2(3) 8_565 2_655
C14 Co1 P1 95.8(3) 7_755 2_655
C14 Co1 P1 95.8(3) 2_655 2_655
P1 Co1 P1 113.01(16) . 2_655
C15 Co1 C15 77.3(8) 2_655 .
C14 Co1 C16 15.1(5) . 7_755
C14 Co1 C16 55.2(5) 8_565 7_755
C14 Co1 C16 39.2(3) 7_755 7_755
C14 Co1 C16 67.7(4) 2_655 7_755
P1 Co1 C16 105.2(3) . 7_755
P1 Co1 C16 129.5(3) 2_655 7_755
C15 Co1 C16 39.2(3) 2_655 7_755
C15 Co1 C16 60.3(5) . 7_755
C14 Co1 C16 67.7(4) . 8_565
C14 Co1 C16 39.2(3) 8_565 8_565
C14 Co1 C16 55.2(5) 7_755 8_565
C14 Co1 C16 15.1(5) 2_655 8_565
P1 Co1 C16 129.5(3) . 8_565
P1 Co1 C16 105.2(3) 2_655 8_565
C15 Co1 C16 60.3(5) 2_655 8_565
C15 Co1 C16 39.2(3) . 8_565
C16 Co1 C16 71.1(7) 7_755 8_565
C14 Co1 C16 55.2(5) . 2_655
C14 Co1 C16 15.1(5) 8_565 2_655
C14 Co1 C16 67.7(4) 7_755 2_655
C14 Co1 C16 39.2(3) 2_655 2_655
P1 Co1 C16 105.2(3) . 2_655
P1 Co1 C16 129.5(3) 2_655 2_655
C15 Co1 C16 39.2(3) 2_655 2_655
C15 Co1 C16 60.3(5) . 2_655
C16 Co1 C16 64.9(6) 7_755 2_655
C16 Co1 C16 25.9(6) 8_565 2_655
C14 Co1 C16 39.2(3) . .
C14 Co1 C16 67.7(4) 8_565 .
C14 Co1 C16 15.1(5) 7_755 .
C14 Co1 C16 55.2(5) 2_655 .
P1 Co1 C16 129.5(3) . .
P1 Co1 C16 105.2(3) 2_655 .
C15 Co1 C16 60.3(5) 2_655 .
C15 Co1 C16 39.2(3) . .
C16 Co1 C16 25.9(6) 7_755 .
C16 Co1 C16 64.9(6) 8_565 .
C16 Co1 C16 71.1(7) 2_655 .
O3 P1 O5A 106.1(4) . 8_565
O3 P1 O5A 106.1(4) . .
O5A P1 O5A 95.5(9) 8_565 .
O3 P1 Co1 121.0(4) . .
O5A P1 Co1 112.5(4) 8_565 .
O5A P1 Co1 112.5(4) . .
O3 P1 Yb1 27.4(3) . .
O5A P1 Yb1 121.9(4) 8_565 .
O5A P1 Yb1 121.9(4) . .
Co1 P1 Yb1 93.60(11) . .
O5B P2 O4 111.7(6) . .
O5B P2 O6A 95.6(9) . .
O4 P2 O6A 101.7(5) . .
O5B P2 P2 148.3(7) . 7_755
O4 P2 P2 89.3(3) . 7_755
O6A P2 P2 55.7(2) . 7_755
O5B P2 Co1 118.9(7) . .
O4 P2 Co1 119.3(2) . .
O6A P2 Co1 104.3(3) . .
P2 P2 Co1 63.97(9) 7_755 .
O5B P2 Yb1 134.3(5) . .
O4 P2 Yb1 27.3(2) . .
O6A P2 Yb1 109.0(3) . .
P2 P2 Yb1 73.73(5) 7_755 .
Co1 P2 Yb1 92.15(8) . .
C1 N1 C1 106.9(4) 7_755 .
C1 N1 Yb1 124.6(2) 7_755 .
C1 N1 Yb1 124.6(2) . .
C3 N2 C3 107.4(5) . 8_565
C3 N2 Yb1 123.3(2) . .
C3 N2 Yb1 123.3(2) 8_565 .
O1 O2 C3 148.2(5) . .
O1 O2 C4 107.0(4) . 8_565
C3 O2 C4 104.7(2) . 8_565
O1 O2 O2 107.0(4) . 8_565
C3 O2 O2 104.7(2) . 8_565
C4 O2 O2 0.0(4) 8_565 8_565
P1 O3 Yb1 134.3(5) . .
P2 O4 Yb1 134.6(3) . .
N1 C1 C2 126.0(3) . .
N1 C1 C5 109.5(3) . .
C2 C1 C5 124.4(4) . .
C3 C2 C1 124.8(3) . .
C3 C2 C6 117.5(4) . .
C1 C2 C6 117.4(3) . .
N2 C3 C2 127.2(4) . .
N2 C3 O2 111.6(3) . .
C2 C3 O2 121.2(4) . .
C5 C5 C1 107.0(2) 7_755 .
C5 C5 H5A 126.5 7_755 .
C1 C5 H5A 126.5 . .
C7 C6 C11 116.5(4) . .
C7 C6 C2 122.0(4) . .
C11 C6 C2 121.4(4) . .
F1 C7 C6 119.5(4) . .
F1 C7 C8 118.1(4) . .
C6 C7 C8 122.3(4) . .
F2 C8 C9 120.1(4) . .
F2 C8 C7 120.0(4) . .
C9 C8 C7 119.9(4) . .
F3 C9 C8 120.5(5) . .
F3 C9 C10 119.9(4) . .
C8 C9 C10 119.6(4) . .
F4 C10 C9 119.9(4) . .
F4 C10 C11 120.2(4) . .
C9 C10 C11 119.8(4) . .
F5 C11 C6 119.8(4) . .
F5 C11 C10 118.4(4) . .
C6 C11 C10 121.7(4) . .
C16 C14 C16 28(2) 7_755 .
C16 C14 C14 134(3) 7_755 8_565
C16 C14 C14 105.8(8) . 8_565
C16 C14 C14 44(3) 7_755 7_755
C16 C14 C14 15.9(8) . 7_755
C14 C14 C14 90.002(3) 8_565 7_755
C16 C14 C16 122(3) 7_755 2_655
C16 C14 C16 93.9(12) . 2_655
C14 C14 C16 11.9(7) 8_565 2_655
C14 C14 C16 78.1(7) 7_755 2_655
C16 C14 Co1 89(3) 7_755 .
C16 C14 Co1 73.0(9) . .
C14 C14 Co1 68.4(4) 8_565 .
C14 C14 Co1 64.8(3) 7_755 .
C16 C14 Co1 64.2(7) 2_655 .
C16 C15 C16 106.4(11) 8_565 .
C16 C15 Co1 70.5(6) 8_565 .
C16 C15 Co1 70.5(6) . .
C14 C16 C16 136(3) 7_755 7_755
C14 C16 C14 120(3) 7_755 .
C16 C16 C14 15.9(8) 7_755 .
C16 C16 C15 126.6(5) 7_755 .
C14 C16 C14 34(2) 7_755 2_655
C16 C16 C14 101.9(7) 7_755 2_655
C14 C16 C14 86.0(12) . 2_655
C14 C16 Co1 75(2) 7_755 .
C16 C16 Co1 77.0(3) 7_755 .
C14 C16 Co1 67.8(9) . .
C15 C16 Co1 70.3(7) . .
C14 C16 Co1 60.6(6) 2_655 .
C13A O6A P2 127.7(7) . 7_755
C13A O6A P2 127.7(7) . .
P2 O6A P2 68.6(5) 7_755 .
O6A C13A H13A 109.5 . .
O6A C13A H13B 109.5 . .
H13A C13A H13B 109.5 . .
O6A C13A H13C 109.5 . .
H13A C13A H13C 109.5 . .
H13B C13A H13C 109.5 . .
C12A O5A P1 138.6(7) . .
O5A C12A H12A 109.5 . .
O5A C12A H12B 109.5 . .
H12A C12A H12B 109.5 . .
O5A C12A H12C 109.5 . .
H12A C12A H12C 109.5 . .
H12B C12A H12C 109.5 . .
C20 C18 C19 106(6) . .
C20 C18 H18A 110.6 . .
C19 C18 H18A 110.6 . .
C20 C18 H18B 110.6 . .
C19 C18 H18B 110.6 . .
H18A C18 H18B 108.8 . .
C18 C19 C17 145(6) . .
C18 C19 H19A 100.7 . .
C17 C19 H19A 100.7 . .
C18 C19 H19B 100.7 . .
C17 C19 H19B 100.7 . .
H19A C19 H19B 104.4 . .
C18 C20 C21 135(6) . .
C18 C20 H20A 103.5 . .
C21 C20 H20A 103.5 . .
C18 C20 H20B 103.5 . .
C21 C20 H20B 103.5 . .
H20A C20 H20B 105.3 . .
C20 C21 H21A 109.5 . .
C20 C21 H21B 109.5 . .
H21A C21 H21B 109.5 . .
C20 C21 H21C 109.5 . .
H21A C21 H21C 109.5 . .
H21B C21 H21C 109.5 . .
C19 C17 H17A 109.5 . .
C19 C17 H17B 109.5 . .
H17A C17 H17B 109.5 . .
C19 C17 H17C 109.5 . .
H17A C17 H17C 109.5 . .
H17B C17 H17C 109.5 . .

loop_
_geom_bond_atom_site_label_1
_geom_bond_atom_site_label_2
_geom_bond_distance
_geom_bond_site_symmetry_2
Yb1 O4 2.212(5) 7_755
Yb1 O4 2.212(5) 8_565
Yb1 O4 2.212(5) 2_655
Yb1 O4 2.212(5) .
Yb1 O3 2.230(8) .
Yb1 O3 2.230(8) 2_655
Yb1 N1 2.368(4) .
Yb1 N1 2.368(4) 2_655
Yb1 N2 2.380(4) .
Yb1 N2 2.380(4) 2_655
Yb1 P2 3.434(2) .
Yb1 P2 3.434(2) 7_755
Co1 C14 2.037(14) .
Co1 C14 2.037(14) 8_565
Co1 C14 2.037(14) 7_755
Co1 C14 2.037(14) 2_655
Co1 P1 2.069(3) .
Co1 P1 2.069(3) 2_655
Co1 C15 2.102(15) 2_655
Co1 C15 2.102(15) .
Co1 C16 2.105(12) 7_755
Co1 C16 2.105(12) 8_565
Co1 C16 2.105(12) 2_655
Co1 C16 2.105(12) .
P1 O3 1.514(8) .
P1 O5A 1.537(7) 8_565
P1 O5A 1.537(7) .
P2 O5B 1.491(14) .
P2 O4 1.499(5) .
P2 O6A 1.707(10) .
P2 P2 1.924(6) 7_755
N1 C1 1.371(4) 7_755
N1 C1 1.371(4) .
N2 C3 1.345(5) .
N2 C3 1.345(5) 8_565
F1 C7 1.340(5) .
F2 C8 1.347(6) .
F3 C9 1.341(5) .
F4 C10 1.338(5) .
F5 C11 1.331(5) .
O1 O2 1.184(7) .
O2 C3 1.392(5) .
O2 C4 1.464(8) 8_565
O2 O2 1.464(8) 8_565
C1 C2 1.390(6) .
C1 C5 1.445(5) .
C2 C3 1.388(5) .
C2 C6 1.501(5) .
C5 C5 1.356(9) 7_755
C5 H5A 0.9300 .
C6 C7 1.374(6) .
C6 C11 1.381(6) .
C7 C8 1.375(6) .
C8 C9 1.361(7) .
C9 C10 1.366(7) .
C10 C11 1.383(6) .
C14 C16 0.549(17) 7_755
C14 C16 1.392(10) .
C14 C14 1.50(3) 8_565
C14 C14 1.73(2) 7_755
C14 C16 1.920(17) 2_655
C15 C16 1.411(9) 8_565
C15 C16 1.411(9) .
C16 C14 0.549(17) 7_755
C16 C16 0.94(2) 7_755
C16 C14 1.921(17) 2_655
O6A C13A 1.196(14) .
O6A P2 1.707(10) 7_755
C13A H13A 0.9600 .
C13A H13B 0.9600 .
C13A H13C 0.9600 .
O6B O6B 1.70(3) 7_755
O5A C12A 1.304(10) .
C12A H12A 0.9600 .
C12A H12B 0.9600 .
C12A H12C 0.9600 .
C18 C20 1.08(7) .
C18 C19 1.59(7) .
C18 H18A 0.9700 .
C18 H18B 0.9700 .
C19 C17 1.76(7) .
C19 H19A 0.9700 .
C19 H19B 0.9700 .
C20 C21 1.46(6) .
C20 H20A 0.9700 .
C20 H20B 0.9700 .
C21 H21A 0.9600 .
C21 H21B 0.9600 .
C21 H21C 0.9600 .
C17 H17A 0.9600 .
C17 H17B 0.9600 .
C17 H17C 0.9600 .

loop_
_geom_torsion_atom_site_label_1
_geom_torsion_atom_site_label_2
_geom_torsion_atom_site_label_3
_geom_torsion_atom_site_label_4
_geom_torsion
_geom_torsion_site_symmetry_1
_geom_torsion_site_symmetry_4
O5A_a P1_a O3_a Yb1 -129.6(5) 8_565 .
O5A P1 O3 Yb1 129.6(5) . .
Co1 P1 O3 Yb1 0.000(1) . .
O5B P2 O4 Yb1 -150.2(10) . .
O6A P2 O4 Yb1 108.8(5) . .
P2 P2 O4 Yb1 54.1(5) 7_755 .
Co1 P2 O4 Yb1 -5.1(6) . .
C1 N1 C1 C2 173.4(2) 7_755 .
Yb1 N1 C1 C2 -27.7(5) . .
C1 N1 C1 C5 -1.9(5) 7_755 .
Yb1 N1 C1 C5 157.0(3) . .
N1 C1 C2 C3 -4.7(6) . .
C5 C1 C2 C3 169.9(4) . .
N1 C1 C2 C6 -179.0(4) . .
C5 C1 C2 C6 -4.4(6) . .
C3 N2 C3 C2 -173.7(2) 8_565 .
Yb1 N2 C3 C2 32.7(6) . .
C3 N2 C3 O2 3.1(6) 8_565 .
Yb1 N2 C3 O2 -150.5(3) . .
C1 C2 C3 N2 1.7(6) . .
C6 C2 C3 N2 176.0(4) . .
C1 C2 C3 O2 -174.9(4) . .
C6 C2 C3 O2 -0.6(5) . .
O1 O2 C3 N2 173.1(10) . .
C4 O2 C3 N2 -1.9(3) 8_565 .
O2 O2 C3 N2 -1.9(3) 8_565 .
O1 O2 C3 C2 -9.9(12) . .
C4 O2 C3 C2 175.2(3) 8_565 .
O2 O2 C3 C2 175.2(3) 8_565 .
N1 C1 C5 C5 1.2(3) . 7_755
C2 C1 C5 C5 -174.2(3) . 7_755
C3 C2 C6 C7 113.8(5) . .
C1 C2 C6 C7 -71.4(5) . .
C3 C2 C6 C11 -69.4(5) . .
C1 C2 C6 C11 105.4(5) . .
C11 C6 C7 F1 -178.3(4) . .
C2 C6 C7 F1 -1.4(7) . .
C11 C6 C7 C8 -0.1(7) . .
C2 C6 C7 C8 176.9(5) . .
F1 C7 C8 F2 -0.7(8) . .
C6 C7 C8 F2 -179.0(5) . .
F1 C7 C8 C9 179.4(5) . .
C6 C7 C8 C9 1.1(8) . .
F2 C8 C9 F3 -0.1(8) . .
C7 C8 C9 F3 179.7(5) . .
F2 C8 C9 C10 178.9(5) . .
C7 C8 C9 C10 -1.3(8) . .
F3 C9 C10 F4 0.5(8) . .
C8 C9 C10 F4 -178.5(5) . .
F3 C9 C10 C11 179.4(5) . .
C8 C9 C10 C11 0.4(8) . .
C7 C6 C11 F5 179.0(4) . .
C2 C6 C11 F5 2.0(6) . .
C7 C6 C11 C10 -0.8(7) . .
C2 C6 C11 C10 -177.8(4) . .
F4 C10 C11 F5 -0.3(7) . .
C9 C10 C11 F5 -179.1(5) . .
F4 C10 C11 C6 179.5(4) . .
C9 C10 C11 C6 0.7(8) . .
C16 C14 C16 C14 179.995(3) 7_755 7_755
C14 C14 C16 C14 4(4) 8_565 7_755
C16 C14 C16 C14 5(4) 2_655 7_755
Co1 C14 C16 C14 -56(3) . 7_755
C14 C14 C16 C16 -176(4) 8_565 7_755
C14 C14 C16 C16 -179.994(3) 7_755 7_755
C16 C14 C16 C16 -175(4) 2_655 7_755
Co1 C14 C16 C16 124(3) . 7_755
C16 C14 C16 C15 179(3) 7_755 .
C14 C14 C16 C15 3.9(12) 8_565 .
C14 C14 C16 C15 -1(3) 7_755 .
C16 C14 C16 C15 4.4(16) 2_655 .
Co1 C14 C16 C15 -57.0(10) . .
C16 C14 C16 C14 177(3) 7_755 2_655
C14 C14 C16 C14 1.1(9) 8_565 2_655
C14 C14 C16 C14 -3(3) 7_755 2_655
C16 C14 C16 C14 1.7(14) 2_655 2_655
Co1 C14 C16 C14 -59.8(7) . 2_655
C16 C14 C16 Co1 -124(3) 7_755 .
C14 C14 C16 Co1 60.9(3) 8_565 .
C14 C14 C16 Co1 56(3) 7_755 .
C16 C14 C16 Co1 61.5(8) 2_655 .
C16 C15 C16 C14 177(14) 8_565 7_755
Co1 C15 C16 C14 -122(14) . 7_755
C16 C15 C16 C16 -6.0(15) 8_565 7_755
Co1 C15 C16 C16 55.8(6) . 7_755
C16 C15 C16 C14 -6.2(19) 8_565 .
Co1 C15 C16 C14 55.6(11) . .
C16 C15 C16 C14 0.4(16) 8_565 2_655
Co1 C15 C16 C14 62.1(18) . 2_655
C16 C15 C16 Co1 -61.8(10) 8_565 .
O5B P2 O6A C13A -72.7(10) . .
O4 P2 O6A C13A 40.8(9) . .
P2 P2 O6A C13A 121.8(10) 7_755 .
Co1 P2 O6A C13A 165.6(7) . .
Yb1 P2 O6A C13A 68.2(8) . .
O5B P2 O6A P2 165.5(6) . 7_755
O4 P2 O6A P2 -80.9(4) . 7_755
Co1 P2 O6A P2 43.8(3) . 7_755
Yb1 P2 O6A P2 -53.6(4) . 7_755
O3 P1 O5A C12A 7.3(16) . .
O5A P1 O5A C12A -101.2(14) 8_565 .
Co1 P1 O5A C12A 141.7(13) . .
Yb1 P1 O5A C12A 32.0(17) . .
C20 C18 C19 C17 180.000(3) . .
C19 C18 C20 C21 180.000(2) . .
